data_7156833
loop_
_publ_author_name
'Sun, Fang'
'Yin, Tingrui'
'Feng, Anni'
'Hu, Yong'
'Yu, Chenxia'
'Li, Tuanjie'
'Yao, Changsheng'

_publ_section_title
;
 Base-promoted regiodivergent allylation of N-acylhydrazones with
 Morita-Baylis-Hillman carbonates by tuning the catalyst.
;
_journal_issue 21
_journal_name_full 'Organic &amp; biomolecular chemistry'
_journal_page_first 5283
_journal_page_last 5293
_journal_paper_doi 10.1039/c9ob00194h
_journal_volume 17
_journal_year 2019
_chemical_formula_sum 'C96 H104 N8 O24'
_chemical_formula_weight 1753.87
_space_group_IT_number 14
_space_group_name_Hall '-P 2ybc'
_space_group_name_H-M_alt 'P 1 21/c 1'
_symmetry_cell_setting monoclinic
_symmetry_space_group_name_Hall '-P 2ybc'
_symmetry_space_group_name_H-M 'P 1 21/c 1'
_atom_sites_solution_hydrogens geom
_atom_sites_solution_primary direct
_atom_sites_solution_secondary difmap
_audit_creation_method SHELXL-97
_audit_update_record
;
2019-01-07 deposited with the CCDC.    2019-05-01 downloaded from the CCDC.
;
_cell_angle_alpha 90.00
_cell_angle_beta 99.033(13)
_cell_angle_gamma 90.00
_cell_formula_units_Z 1
_cell_length_a 11.164(12)
_cell_length_b 12.003(13)
_cell_length_c 17.508(18)
_cell_measurement_reflns_used 3388
_cell_measurement_temperature 296(2)
_cell_measurement_theta_max 25.90
_cell_measurement_theta_min 2.36
_cell_volume 2317(4)
_computing_cell_refinement 'Bruker SMART'
_computing_data_collection 'Bruker SMART'
_computing_data_reduction 'Bruker SAINT'
_computing_molecular_graphics 'Bruker SHELXTL'
_computing_publication_material 'Bruker SHELXTL'
_computing_structure_refinement 'SHELXL-97 (Sheldrick, 1997)'
_computing_structure_solution 'SHELXS-97 (Sheldrick, 1990)'
_diffrn_ambient_temperature 296(2)
_diffrn_measured_fraction_theta_full 0.997
_diffrn_measured_fraction_theta_max 0.997
_diffrn_measurement_device_type 'CCD area detector'
_diffrn_measurement_method 'phi and omega scans'
_diffrn_radiation_monochromator graphite
_diffrn_radiation_source 'fine-focus sealed tube'
_diffrn_radiation_type MoK\a
_diffrn_radiation_wavelength 0.71073
_diffrn_reflns_av_R_equivalents 0.0270
_diffrn_reflns_av_sigmaI/netI 0.0319
_diffrn_reflns_limit_h_max 13
_diffrn_reflns_limit_h_min -11
_diffrn_reflns_limit_k_max 14
_diffrn_reflns_limit_k_min -13
_diffrn_reflns_limit_l_max 21
_diffrn_reflns_limit_l_min -21
_diffrn_reflns_number 12288
_diffrn_reflns_theta_full 26.02
_diffrn_reflns_theta_max 26.02
_diffrn_reflns_theta_min 2.07
_exptl_absorpt_coefficient_mu 0.091
_exptl_crystal_colour colorless
_exptl_crystal_density_diffrn 1.257
_exptl_crystal_density_method 'not measured'
_exptl_crystal_description block
_exptl_crystal_F_000 928
_refine_diff_density_max 0.256
_refine_diff_density_min -0.285
_refine_diff_density_rms 0.041
_refine_ls_extinction_method none
_refine_ls_goodness_of_fit_ref 1.035
_refine_ls_hydrogen_treatment mixed
_refine_ls_matrix_type full
_refine_ls_number_parameters 292
_refine_ls_number_reflns 4543
_refine_ls_number_restraints 0
_refine_ls_restrained_S_all 1.035
_refine_ls_R_factor_all 0.0820
_refine_ls_R_factor_gt 0.0531
_refine_ls_shift/su_max 0.000
_refine_ls_shift/su_mean 0.000
_refine_ls_structure_factor_coef Fsqd
_refine_ls_weighting_details 'calc w=1/[\s^2^(Fo^2^)+(0.0950P)^2^+0.3027P] where P=(Fo^2^+2Fc^2^)/3'
_refine_ls_weighting_scheme calc
_refine_ls_wR_factor_gt 0.1519
_refine_ls_wR_factor_ref 0.1744
_reflns_number_gt 2994
_reflns_number_total 4543
_reflns_threshold_expression >2sigma(I)
_cod_data_source_file c9ob00194h2.cif
_cod_data_source_block sf2
_cod_depositor_comments
;
The following automatic conversions were performed:

'_symmetry_cell_setting' value 'Monoclinic' changed to 'monoclinic'
according to
/home/data/users/saulius/crontab/automatic-downloads/rss-feeds/RSC/lib/dictionaries/cif_core.dic
dictionary named 'cif_core.dic' version 2.4.2 from 2011-04-26.

Automatic conversion script
Id: cif_fix_values 4973 2017-02-22 13:04:09Z antanas 

 Adding full bibliography for 7156833.cif.
;
_cod_original_sg_symbol_H-M P2(1)/c
_cod_database_code 7156833

loop_
_symmetry_equiv_pos_as_xyz
'x, y, z'
'-x, y+1/2, -z+1/2'
'-x, -y, -z'
'x, -y-1/2, z-1/2'

loop_
_atom_site_label
_atom_site_type_symbol
_atom_site_fract_x
_atom_site_fract_y
_atom_site_fract_z
_atom_site_U_iso_or_equiv
_atom_site_adp_type
_atom_site_occupancy
_atom_site_symmetry_multiplicity
_atom_site_calc_flag
_atom_site_refinement_flags
N1 N 0.49112(14) 0.56272(13) 0.17156(9) 0.0504(4) Uani 1 1 d .
O1 O 0.37458(14) 0.27221(13) 0.13109(9) 0.0726(5) Uani 1 1 d .
C42 C 0.52267(18) 0.31964(16) 0.23554(11) 0.0494(5) Uani 1 1 d .
N2 N 0.40844(14) 0.49046(14) 0.19131(9) 0.0514(4) Uani 1 1 d .
O3 O 0.84843(14) 0.47527(16) 0.56140(9) 0.0765(5) Uani 1 1 d .
O5 O 0.66407(15) 0.71290(15) 0.13612(11) 0.0797(5) Uani 1 1 d .
C50 C 0.59733(18) 0.56513(16) 0.20991(12) 0.0533(5) Uani 1 1 d .
H50 H 0.6195 0.5184 0.2521 0.064 Uiso 1 1 calc R
O2 O 0.54605(15) 0.17608(15) 0.14544(9) 0.0778(5) Uani 1 1 d .
C43 C 0.62941(19) 0.29674(17) 0.27802(12) 0.0540(5) Uani 1 1 d .
H43 H 0.6758 0.2429 0.2580 0.065 Uiso 1 1 calc R
C39 C 0.26563(18) 0.55026(17) 0.07456(13) 0.0576(5) Uani 1 1 d .
C44 C 0.68303(17) 0.34532(17) 0.35204(12) 0.0540(5) Uani 1 1 d .
O4 O 0.20799(14) 0.46020(16) 0.18216(10) 0.0787(5) Uani 1 1 d .
C45 C 0.61906(19) 0.35181(19) 0.41297(12) 0.0595(6) Uani 1 1 d .
H45 H 0.5392 0.3268 0.4063 0.071 Uiso 1 1 calc R
C40 C 0.28949(18) 0.49864(18) 0.15232(13) 0.0565(5) Uani 1 1 d .
O6 O 0.79187(14) 0.62775(17) 0.22768(12) 0.0931(6) Uani 1 1 d .
C55 C 0.48540(19) 0.24889(18) 0.16658(12) 0.0544(5) Uani 1 1 d .
C49 C 0.80242(19) 0.3820(2) 0.36455(13) 0.0660(6) Uani 1 1 d .
H49 H 0.8483 0.3764 0.3248 0.079 Uiso 1 1 calc R
C51 C 0.6839(2) 0.64395(19) 0.18544(13) 0.0611(5) Uani 1 1 d .
C46 C 0.67063(19) 0.39458(19) 0.48378(12) 0.0601(6) Uani 1 1 d .
H46 H 0.6258 0.3983 0.5242 0.072 Uiso 1 1 calc R
C41 C 0.43786(18) 0.41025(17) 0.25460(11) 0.0530(5) Uani 1 1 d .
H41A H 0.3635 0.3765 0.2656 0.064 Uiso 1 1 calc R
H41B H 0.4753 0.4493 0.3007 0.064 Uiso 1 1 calc R
C47 C 0.78833(19) 0.43152(18) 0.49421(12) 0.0589(5) Uani 1 1 d .
C48 C 0.8540(2) 0.4260(2) 0.43363(14) 0.0695(6) Uani 1 1 d .
H48 H 0.9333 0.4524 0.4400 0.083 Uiso 1 1 calc R
C36 C 0.2009(3) 0.6292(3) -0.07467(19) 0.1046(10) Uani 1 1 d .
H36 H 0.1785 0.6540 -0.1252 0.125 Uiso 1 1 calc R
C38 C 0.3452(2) 0.5483(2) 0.02230(14) 0.0738(7) Uani 1 1 d .
H38 H 0.4227 0.5196 0.0371 0.089 Uiso 1 1 calc R
C34 C 0.1528(2) 0.5936(3) 0.05063(19) 0.1054(11) Uani 1 1 d .
H34 H 0.0963 0.5960 0.0844 0.126 Uiso 1 1 calc R
C54 C 0.7802(3) 0.4950(3) 0.62195(15) 0.0891(8) Uani 1 1 d .
H54A H 0.7150 0.5454 0.6043 0.134 Uiso 1 1 calc R
H54B H 0.8318 0.5271 0.6654 0.134 Uiso 1 1 calc R
H54C H 0.7478 0.4258 0.6372 0.134 Uiso 1 1 calc R
C56 C 0.3279(3) 0.2065(3) 0.06318(17) 0.0932(9) Uani 1 1 d .
H56A H 0.3342 0.1277 0.0755 0.112 Uiso 1 1 calc R
H56B H 0.3746 0.2213 0.0220 0.112 Uiso 1 1 calc R
C57 C 0.2014(3) 0.2367(3) 0.03846(19) 0.1063(10) Uani 1 1 d .
H57A H 0.1559 0.2217 0.0795 0.159 Uiso 1 1 calc R
H57B H 0.1689 0.1938 -0.0063 0.159 Uiso 1 1 calc R
H57C H 0.1961 0.3146 0.0259 0.159 Uiso 1 1 calc R
C35 C 0.1226(3) 0.6342(4) -0.0246(3) 0.1406(16) Uani 1 1 d .
H35 H 0.0464 0.6654 -0.0401 0.169 Uiso 1 1 calc R
C37 C 0.3123(3) 0.5881(3) -0.05147(15) 0.0873(8) Uani 1 1 d .
H37 H 0.3680 0.5865 -0.0858 0.105 Uiso 1 1 calc R
C53 C 0.9940(4) 0.6722(5) 0.2580(3) 0.189(3) Uani 1 1 d .
H53A H 0.9814 0.6733 0.3110 0.284 Uiso 1 1 calc R
H53B H 1.0558 0.7251 0.2509 0.284 Uiso 1 1 calc R
H53C H 1.0191 0.5990 0.2451 0.284 Uiso 1 1 calc R
C52 C 0.8902(3) 0.6990(4) 0.2119(2) 0.1381(17) Uani 1 1 d .
H52A H 0.9006 0.6908 0.1582 0.166 Uiso 1 1 calc R
H52B H 0.8701 0.7762 0.2203 0.166 Uiso 1 1 calc R

loop_
_atom_site_aniso_label
_atom_site_aniso_U_11
_atom_site_aniso_U_22
_atom_site_aniso_U_33
_atom_site_aniso_U_23
_atom_site_aniso_U_13
_atom_site_aniso_U_12
N1 0.0551(10) 0.0424(9) 0.0555(10) -0.0047(7) 0.0142(8) 0.0014(7)
O1 0.0706(10) 0.0664(10) 0.0767(10) -0.0265(8) -0.0013(8) 0.0045(8)
C42 0.0581(11) 0.0434(10) 0.0492(11) 0.0019(8) 0.0162(9) -0.0031(9)
N2 0.0538(9) 0.0482(9) 0.0538(10) -0.0030(7) 0.0136(8) 0.0009(8)
O3 0.0700(10) 0.0966(13) 0.0625(10) -0.0140(9) 0.0088(8) -0.0185(9)
O5 0.0745(11) 0.0715(11) 0.0947(12) 0.0243(10) 0.0181(9) 0.0000(8)
C50 0.0591(12) 0.0428(11) 0.0576(12) -0.0017(9) 0.0081(10) -0.0006(9)
O2 0.0855(11) 0.0784(11) 0.0699(10) -0.0205(9) 0.0139(8) 0.0178(9)
C43 0.0606(12) 0.0465(11) 0.0567(12) 0.0007(9) 0.0145(10) 0.0007(9)
C39 0.0546(12) 0.0521(12) 0.0647(13) -0.0067(10) 0.0052(10) 0.0056(9)
C44 0.0549(12) 0.0499(12) 0.0573(12) 0.0026(9) 0.0089(9) -0.0002(9)
O4 0.0568(9) 0.1000(13) 0.0834(12) 0.0046(9) 0.0238(8) -0.0002(9)
C45 0.0531(11) 0.0676(14) 0.0575(13) 0.0088(10) 0.0080(10) -0.0133(10)
C40 0.0526(12) 0.0541(12) 0.0649(13) -0.0075(10) 0.0153(10) 0.0046(9)
O6 0.0626(10) 0.1014(14) 0.1093(14) 0.0338(11) -0.0050(10) -0.0200(10)
C55 0.0618(13) 0.0506(12) 0.0532(12) -0.0011(9) 0.0161(10) 0.0002(10)
C49 0.0580(13) 0.0777(16) 0.0656(14) -0.0075(12) 0.0199(11) -0.0001(11)
C51 0.0616(13) 0.0537(13) 0.0680(14) 0.0020(11) 0.0108(11) -0.0014(10)
C46 0.0596(12) 0.0714(14) 0.0507(12) 0.0072(10) 0.0133(9) -0.0090(11)
C41 0.0592(12) 0.0534(12) 0.0486(11) -0.0022(9) 0.0156(9) -0.0006(9)
C47 0.0574(12) 0.0628(14) 0.0557(12) 0.0015(10) 0.0065(10) -0.0048(10)
C48 0.0507(12) 0.0874(18) 0.0711(15) -0.0083(13) 0.0116(11) -0.0104(11)
C36 0.118(3) 0.112(3) 0.0780(19) 0.0193(18) -0.0018(19) 0.027(2)
C38 0.0719(15) 0.0895(18) 0.0598(14) -0.0022(12) 0.0097(12) 0.0144(13)
C34 0.0678(16) 0.148(3) 0.101(2) 0.021(2) 0.0140(15) 0.0330(18)
C54 0.0974(19) 0.109(2) 0.0624(16) -0.0145(14) 0.0176(14) -0.0184(17)
C56 0.093(2) 0.090(2) 0.0885(19) -0.0423(16) -0.0093(15) 0.0050(15)
C57 0.090(2) 0.109(2) 0.110(2) -0.0352(19) -0.0164(17) -0.0025(18)
C35 0.093(2) 0.201(5) 0.120(3) 0.045(3) -0.006(2) 0.063(3)
C37 0.103(2) 0.096(2) 0.0626(16) 0.0005(14) 0.0143(14) 0.0071(17)
C53 0.099(3) 0.283(7) 0.175(4) 0.064(4) -0.012(3) -0.074(4)
C52 0.075(2) 0.159(4) 0.172(4) 0.067(3) -0.007(2) -0.045(2)

loop_
_atom_type_symbol
_atom_type_description
_atom_type_scat_dispersion_real
_atom_type_scat_dispersion_imag
_atom_type_scat_source
C C 0.0033 0.0016 'International Tables Vol C Tables 4.2.6.8 and 6.1.1.4'
H H 0.0000 0.0000 'International Tables Vol C Tables 4.2.6.8 and 6.1.1.4'
N N 0.0061 0.0033 'International Tables Vol C Tables 4.2.6.8 and 6.1.1.4'
O O 0.0106 0.0060 'International Tables Vol C Tables 4.2.6.8 and 6.1.1.4'

loop_
_geom_angle_atom_site_label_1
_geom_angle_atom_site_label_2
_geom_angle_atom_site_label_3
_geom_angle
C50 N1 N2 119.94(18)
C55 O1 C56 117.23(18)
C43 C42 C55 116.70(18)
C43 C42 C41 124.17(19)
C55 C42 C41 119.10(18)
N1 N2 C40 117.70(18)
N1 N2 C41 122.30(16)
C40 N2 C41 119.88(17)
C47 O3 C54 117.35(19)
N1 C50 C51 117.7(2)
N1 C50 H50 121.1
C51 C50 H50 121.1
C42 C43 C44 128.29(19)
C42 C43 H43 115.9
C44 C43 H43 115.9
C34 C39 C38 117.7(2)
C34 C39 C40 117.7(2)
C38 C39 C40 124.3(2)
C45 C44 C49 117.52(19)
C45 C44 C43 121.33(19)
C49 C44 C43 121.08(19)
C44 C45 C46 121.5(2)
C44 C45 H45 119.2
C46 C45 H45 119.2
O4 C40 N2 118.9(2)
O4 C40 C39 121.17(19)
N2 C40 C39 119.87(18)
C51 O6 C52 117.1(2)
O2 C55 O1 122.7(2)
O2 C55 C42 124.7(2)
O1 C55 C42 112.54(18)
C48 C49 C44 121.7(2)
C48 C49 H49 119.2
C44 C49 H49 119.2
O5 C51 O6 123.8(2)
O5 C51 C50 127.2(2)
O6 C51 C50 109.0(2)
C47 C46 C45 119.7(2)
C47 C46 H46 120.2
C45 C46 H46 120.2
N2 C41 C42 112.27(16)
N2 C41 H41A 109.1
C42 C41 H41A 109.1
N2 C41 H41B 109.1
C42 C41 H41B 109.1
H41A C41 H41B 107.9
O3 C47 C46 124.8(2)
O3 C47 C48 115.6(2)
C46 C47 C48 119.7(2)
C49 C48 C47 119.9(2)
C49 C48 H48 120.1
C47 C48 H48 120.1
C35 C36 C37 119.4(3)
C35 C36 H36 120.3
C37 C36 H36 120.3
C37 C38 C39 121.1(2)
C37 C38 H38 119.4
C39 C38 H38 119.4
C39 C34 C35 119.8(3)
C39 C34 H34 120.1
C35 C34 H34 120.1
O3 C54 H54A 109.5
O3 C54 H54B 109.5
H54A C54 H54B 109.5
O3 C54 H54C 109.5
H54A C54 H54C 109.5
H54B C54 H54C 109.5
O1 C56 C57 108.3(2)
O1 C56 H56A 110.0
C57 C56 H56A 110.0
O1 C56 H56B 110.0
C57 C56 H56B 110.0
H56A C56 H56B 108.4
C56 C57 H57A 109.5
C56 C57 H57B 109.5
H57A C57 H57B 109.5
C56 C57 H57C 109.5
H57A C57 H57C 109.5
H57B C57 H57C 109.5
C36 C35 C34 121.2(3)
C36 C35 H35 119.4
C34 C35 H35 119.4
C36 C37 C38 120.8(3)
C36 C37 H37 119.6
C38 C37 H37 119.6
C52 C53 H53A 109.5
C52 C53 H53B 109.5
H53A C53 H53B 109.5
C52 C53 H53C 109.5
H53A C53 H53C 109.5
H53B C53 H53C 109.5
C53 C52 O6 110.6(3)
C53 C52 H52A 109.5
O6 C52 H52A 109.5
C53 C52 H52B 109.5
O6 C52 H52B 109.5
H52A C52 H52B 108.1

loop_
_geom_bond_atom_site_label_1
_geom_bond_atom_site_label_2
_geom_bond_distance
N1 C50 1.268(3)
N1 N2 1.351(2)
O1 C55 1.324(3)
O1 C56 1.454(3)
C42 C43 1.330(3)
C42 C55 1.481(3)
C42 C41 1.513(3)
N2 C40 1.398(3)
N2 C41 1.466(3)
O3 C47 1.364(3)
O3 C54 1.419(3)
O5 C51 1.191(3)
C50 C51 1.464(3)
C50 H50 0.9300
O2 C55 1.199(3)
C43 C44 1.461(3)
C43 H43 0.9300
C39 C34 1.367(3)
C39 C38 1.372(3)
C39 C40 1.481(3)
C44 C45 1.376(3)
C44 C49 1.388(3)
O4 C40 1.209(3)
C45 C46 1.381(3)
C45 H45 0.9300
O6 C51 1.326(3)
O6 C52 1.452(3)
C49 C48 1.362(3)
C49 H49 0.9300
C46 C47 1.372(3)
C46 H46 0.9300
C41 H41A 0.9700
C41 H41B 0.9700
C47 C48 1.382(3)
C48 H48 0.9300
C36 C35 1.333(5)
C36 C37 1.341(4)
C36 H36 0.9300
C38 C37 1.372(4)
C38 H38 0.9300
C34 C35 1.395(5)
C34 H34 0.9300
C54 H54A 0.9600
C54 H54B 0.9600
C54 H54C 0.9600
C56 C57 1.456(4)
C56 H56A 0.9700
C56 H56B 0.9700
C57 H57A 0.9600
C57 H57B 0.9600
C57 H57C 0.9600
C35 H35 0.9300
C37 H37 0.9300
C53 C52 1.344(5)
C53 H53A 0.9600
C53 H53B 0.9600
C53 H53C 0.9600
C52 H52A 0.9700
C52 H52B 0.9700

loop_
_geom_torsion_atom_site_label_1
_geom_torsion_atom_site_label_2
_geom_torsion_atom_site_label_3
_geom_torsion_atom_site_label_4
_geom_torsion
C50 N1 N2 C40 173.70(18)
C50 N1 N2 C41 -2.3(3)
N2 N1 C50 C51 179.18(16)
C55 C42 C43 C44 -173.70(19)
C41 C42 C43 C44 4.8(3)
C42 C43 C44 C45 50.2(3)
C42 C43 C44 C49 -132.7(2)
C49 C44 C45 C46 0.9(3)
C43 C44 C45 C46 178.0(2)
N1 N2 C40 O4 -158.58(19)
C41 N2 C40 O4 17.5(3)
N1 N2 C40 C39 23.5(3)
C41 N2 C40 C39 -160.33(18)
C34 C39 C40 O4 25.7(3)
C38 C39 C40 O4 -148.0(2)
C34 C39 C40 N2 -156.5(2)
C38 C39 C40 N2 29.8(3)
C56 O1 C55 O2 -1.0(3)
C56 O1 C55 C42 -179.1(2)
C43 C42 C55 O2 -2.7(3)
C41 C42 C55 O2 178.8(2)
C43 C42 C55 O1 175.37(18)
C41 C42 C55 O1 -3.2(3)
C45 C44 C49 C48 -1.9(3)
C43 C44 C49 C48 -179.1(2)
C52 O6 C51 O5 -0.1(4)
C52 O6 C51 C50 -179.8(3)
N1 C50 C51 O5 5.7(3)
N1 C50 C51 O6 -174.6(2)
C44 C45 C46 C47 -0.1(3)
N1 N2 C41 C42 -69.5(2)
C40 N2 C41 C42 114.5(2)
C43 C42 C41 N2 123.3(2)
C55 C42 C41 N2 -58.3(2)
C54 O3 C47 C46 -7.2(3)
C54 O3 C47 C48 172.5(2)
C45 C46 C47 O3 180.0(2)
C45 C46 C47 C48 0.3(3)
C44 C49 C48 C47 2.2(4)
O3 C47 C48 C49 179.0(2)
C46 C47 C48 C49 -1.3(4)
C34 C39 C38 C37 -0.3(4)
C40 C39 C38 C37 173.4(2)
C38 C39 C34 C35 -0.3(5)
C40 C39 C34 C35 -174.4(3)
C55 O1 C56 C57 173.8(2)
C37 C36 C35 C34 -2.4(7)
C39 C34 C35 C36 1.6(7)
C35 C36 C37 C38 1.9(6)
C39 C38 C37 C36 -0.5(5)
C51 O6 C52 C53 -179.1(4)
